data_2239944
loop_
_publ_author_name
'Mani, Karthik Ananth'
'Viswanathan, Vijayan'
'Narasimhan, S.'
'Velmurugan, Devadasan'

_publ_section_title
;
 Crystal structure of 4-acetylphenyl 3-methylbenzoate
;
_journal_coeditor_code BT6992
_journal_issue 9
_journal_name_full 'Acta Crystallographica Section E'
_journal_page_first o1060
_journal_paper_doi 10.1107/S1600536814018923
_journal_volume 70
_journal_year 2014
_chemical_formula_iupac 'C16 H14 O3'
_chemical_formula_moiety 'C16 H14 O3'
_chemical_formula_sum 'C16 H14 O3'
_chemical_formula_weight 254.27
_chemical_name_systematic
;
4-Acetylphenyl 3-methylbenzoate
;
_space_group_IT_number 14
_symmetry_cell_setting monoclinic
_symmetry_space_group_name_Hall '-P 2ybc'
_symmetry_space_group_name_H-M 'P 1 21/c 1'
_atom_sites_solution_hydrogens geom
_atom_sites_solution_primary direct
_atom_sites_solution_secondary difmap
_audit_creation_method SHELXL-97
_cell_angle_alpha 90.00
_cell_angle_beta 95.149(2)
_cell_angle_gamma 90.00
_cell_formula_units_Z 4
_cell_length_a 8.7167(3)
_cell_length_b 9.8521(3)
_cell_length_c 15.4938(4)
_cell_measurement_reflns_used 3303
_cell_measurement_temperature 293(2)
_cell_measurement_theta_max 28.31
_cell_measurement_theta_min 2.35
_cell_volume 1325.20(7)
_computing_cell_refinement 'APEX2 (Bruker, 2008)'
_computing_data_collection 'APEX2 (Bruker, 2008)'
_computing_data_reduction 'SAINT (Bruker, 2008)'
_computing_molecular_graphics 'ORTEP-3 for Windows (Farrugia, 2012)'
_computing_publication_material 'SHELXL97 (Sheldrick, 2008) and PLATON (Spek, 2009)'
_computing_structure_refinement 'SHELXL97 (Sheldrick, 2008)'
_computing_structure_solution 'SHELXS97 (Sheldrick, 2008)'
_diffrn_ambient_temperature 293(2)
_diffrn_measured_fraction_theta_full 0.998
_diffrn_measured_fraction_theta_max 0.998
_diffrn_measurement_device_type 'Bruker SMART APEXII area-detector diffractometer'
_diffrn_measurement_method '\w and \f scans'
_diffrn_radiation_monochromator graphite
_diffrn_radiation_source 'fine-focus sealed tube'
_diffrn_radiation_type MoK\a
_diffrn_radiation_wavelength 0.71073
_diffrn_reflns_av_R_equivalents 0.0332
_diffrn_reflns_av_sigmaI/netI 0.0267
_diffrn_reflns_limit_h_max 9
_diffrn_reflns_limit_h_min -11
_diffrn_reflns_limit_k_max 13
_diffrn_reflns_limit_k_min -10
_diffrn_reflns_limit_l_max 20
_diffrn_reflns_limit_l_min -20
_diffrn_reflns_number 12798
_diffrn_reflns_theta_full 28.31
_diffrn_reflns_theta_max 28.31
_diffrn_reflns_theta_min 2.35
_exptl_absorpt_coefficient_mu 0.088
_exptl_absorpt_correction_T_max 0.9827
_exptl_absorpt_correction_T_min 0.9742
_exptl_absorpt_correction_type multi-scan
_exptl_absorpt_process_details '(<i>SADABS</i>; Bruker, 2008)'
_exptl_crystal_colour colourless
_exptl_crystal_density_diffrn 1.274
_exptl_crystal_density_method 'not measured'
_exptl_crystal_description block
_exptl_crystal_F_000 536
_exptl_crystal_size_max 0.30
_exptl_crystal_size_mid 0.25
_exptl_crystal_size_min 0.20
_refine_diff_density_max 0.143
_refine_diff_density_min -0.189
_refine_ls_extinction_method none
_refine_ls_goodness_of_fit_ref 1.004
_refine_ls_hydrogen_treatment constr
_refine_ls_matrix_type full
_refine_ls_number_parameters 174
_refine_ls_number_reflns 3303
_refine_ls_number_restraints 0
_refine_ls_restrained_S_all 1.004
_refine_ls_R_factor_all 0.0780
_refine_ls_R_factor_gt 0.0481
_refine_ls_shift/su_max 0.043
_refine_ls_shift/su_mean 0.001
_refine_ls_structure_factor_coef Fsqd
_refine_ls_weighting_details 'calc w=1/[\s^2^(Fo^2^)+(0.0803P)^2^+0.1756P] where P=(Fo^2^+2Fc^2^)/3'
_refine_ls_weighting_scheme calc
_refine_ls_wR_factor_gt 0.1343
_refine_ls_wR_factor_ref 0.1620
_reflns_number_gt 2130
_reflns_number_total 3303
_reflns_threshold_expression I>2\s(I)
_cod_data_source_file bt6992sup1.cif
_cod_data_source_block I
_cod_original_sg_symbol_H-M 'P 21/c'
_cod_database_code 2239944
_cod_database_fobs_code 2239944

loop_
_symmetry_equiv_pos_as_xyz
'x, y, z'
'-x, y+1/2, -z+1/2'
'-x, -y, -z'
'x, -y-1/2, z-1/2'

loop_
_atom_site_type_symbol
_atom_site_label
_atom_site_fract_x
_atom_site_fract_y
_atom_site_fract_z
_atom_site_U_iso_or_equiv
_atom_site_adp_type
_atom_site_calc_flag
_atom_site_refinement_flags
_atom_site_occupancy
_atom_site_symmetry_multiplicity
C C1 0.2306(3) 1.0754(3) -0.43251(12) 0.0957(7) Uani d . 1 1
H H1A 0.3009 1.1250 -0.4649 0.144 Uiso calc R 1 1
H H1B 0.1793 1.1370 -0.3966 0.144 Uiso calc R 1 1
H H1C 0.1557 1.0305 -0.4718 0.144 Uiso calc R 1 1
C C2 0.31775(19) 0.97205(18) -0.37669(9) 0.0637(4) Uani d . 1 1
C C3 0.4192(2) 0.88402(19) -0.41068(11) 0.0747(5) Uani d . 1 1
H H3 0.4342 0.8893 -0.4693 0.090 Uiso calc R 1 1
C C4 0.4986(2) 0.7889(2) -0.36009(13) 0.0826(6) Uani d . 1 1
H H4 0.5666 0.7306 -0.3845 0.099 Uiso calc R 1 1
C C5 0.4783(2) 0.77929(17) -0.27263(11) 0.0711(5) Uani d . 1 1
H H5 0.5326 0.7151 -0.2381 0.085 Uiso calc R 1 1
C C6 0.37624(16) 0.86609(15) -0.23730(9) 0.0538(4) Uani d . 1 1
C C7 0.29747(17) 0.96191(16) -0.28903(9) 0.0562(4) Uani d . 1 1
H H7 0.2297 1.0207 -0.2648 0.067 Uiso calc R 1 1
C C8 0.35490(18) 0.85016(16) -0.14433(9) 0.0576(4) Uani d . 1 1
C C9 0.21558(18) 0.92477(16) -0.03042(9) 0.0581(4) Uani d . 1 1
C C10 0.10870(19) 0.83096(17) -0.01086(10) 0.0669(4) Uani d . 1 1
H H10 0.0630 0.7740 -0.0536 0.080 Uiso calc R 1 1
C C11 0.06933(19) 0.82189(17) 0.07360(11) 0.0655(4) Uani d . 1 1
H H11 -0.0027 0.7578 0.0876 0.079 Uiso calc R 1 1
C C12 0.13591(17) 0.90698(15) 0.13718(9) 0.0553(4) Uani d . 1 1
C C13 0.24248(19) 1.00229(17) 0.11470(10) 0.0621(4) Uani d . 1 1
H H13 0.2874 1.0609 0.1567 0.075 Uiso calc R 1 1
C C14 0.28287(19) 1.01129(17) 0.03027(10) 0.0642(4) Uani d . 1 1
H H14 0.3545 1.0752 0.0154 0.077 Uiso calc R 1 1
C C15 0.0930(2) 0.89341(17) 0.22797(11) 0.0662(4) Uani d . 1 1
C C16 0.1621(3) 0.9862(2) 0.29564(11) 0.0912(6) Uani d . 1 1
H H16A 0.1261 0.9627 0.3505 0.137 Uiso calc R 1 1
H H16B 0.1329 1.0779 0.2811 0.137 Uiso calc R 1 1
H H16C 0.2723 0.9783 0.2993 0.137 Uiso calc R 1 1
O O1 0.00206(19) 0.80739(15) 0.24608(9) 0.0967(5) Uani d . 1 1
O O2 0.25094(14) 0.93822(12) -0.11686(6) 0.0694(3) Uani d . 1 1
O O3 0.42165(16) 0.77076(15) -0.09685(7) 0.0882(4) Uani d . 1 1

loop_
_atom_site_aniso_label
_atom_site_aniso_U_11
_atom_site_aniso_U_22
_atom_site_aniso_U_33
_atom_site_aniso_U_12
_atom_site_aniso_U_13
_atom_site_aniso_U_23
C1 0.0939(14) 0.1320(18) 0.0614(10) 0.0018(13) 0.0082(9) 0.0211(11)
C2 0.0628(9) 0.0782(11) 0.0507(8) -0.0189(8) 0.0079(7) -0.0029(7)
C3 0.0875(12) 0.0843(12) 0.0551(8) -0.0229(10) 0.0220(8) -0.0151(8)
C4 0.0967(14) 0.0730(12) 0.0838(12) -0.0033(10) 0.0388(10) -0.0202(10)
C5 0.0796(11) 0.0615(10) 0.0747(10) 0.0042(8) 0.0199(9) -0.0054(8)
C6 0.0544(8) 0.0544(8) 0.0533(7) -0.0079(6) 0.0089(6) -0.0067(6)
C7 0.0549(8) 0.0630(9) 0.0513(7) -0.0068(7) 0.0082(6) -0.0048(6)
C8 0.0596(9) 0.0581(8) 0.0555(8) 0.0002(7) 0.0080(6) 0.0000(7)
C9 0.0636(9) 0.0639(9) 0.0473(7) 0.0127(7) 0.0090(6) 0.0038(6)
C10 0.0697(10) 0.0673(10) 0.0635(9) -0.0004(8) 0.0047(8) -0.0113(7)
C11 0.0629(9) 0.0638(9) 0.0716(9) -0.0035(7) 0.0164(7) -0.0027(8)
C12 0.0558(8) 0.0564(8) 0.0550(8) 0.0108(6) 0.0115(6) 0.0026(6)
C13 0.0682(9) 0.0672(9) 0.0511(7) -0.0030(8) 0.0066(7) -0.0032(7)
C14 0.0692(10) 0.0687(10) 0.0556(8) -0.0057(8) 0.0107(7) 0.0051(7)
C15 0.0742(10) 0.0623(9) 0.0652(9) 0.0159(8) 0.0240(8) 0.0063(7)
C16 0.1263(17) 0.0948(14) 0.0551(9) 0.0026(13) 0.0238(10) -0.0015(9)
O1 0.1189(11) 0.0866(9) 0.0923(9) -0.0109(8) 0.0523(8) 0.0021(7)
O2 0.0850(8) 0.0765(7) 0.0481(5) 0.0207(6) 0.0143(5) 0.0048(5)
O3 0.0999(10) 0.0972(9) 0.0702(7) 0.0355(8) 0.0226(7) 0.0232(7)

loop_
_atom_type_symbol
_atom_type_description
_atom_type_scat_dispersion_real
_atom_type_scat_dispersion_imag
_atom_type_scat_source
C C 0.0033 0.0016 'International Tables Vol C Tables 4.2.6.8 and 6.1.1.4'
H H 0.0000 0.0000 'International Tables Vol C Tables 4.2.6.8 and 6.1.1.4'
O O 0.0106 0.0060 'International Tables Vol C Tables 4.2.6.8 and 6.1.1.4'

loop_
_geom_angle_atom_site_label_1
_geom_angle_atom_site_label_2
_geom_angle_atom_site_label_3
_geom_angle
C2 C1 H1A 109.5
C2 C1 H1B 109.5
H1A C1 H1B 109.5
C2 C1 H1C 109.5
H1A C1 H1C 109.5
H1B C1 H1C 109.5
C3 C2 C7 118.12(16)
C3 C2 C1 121.15(15)
C7 C2 C1 120.73(16)
C4 C3 C2 121.42(15)
C4 C3 H3 119.3
C2 C3 H3 119.3
C3 C4 C5 120.28(17)
C3 C4 H4 119.9
C5 C4 H4 119.9
C6 C5 C4 119.25(17)
C6 C5 H5 120.4
C4 C5 H5 120.4
C7 C6 C5 119.82(14)
C7 C6 C8 122.62(13)
C5 C6 C8 117.55(14)
C6 C7 C2 121.10(14)
C6 C7 H7 119.4
C2 C7 H7 119.4
O3 C8 O2 122.16(14)
O3 C8 C6 125.13(14)
O2 C8 C6 112.70(13)
C14 C9 C10 122.03(14)
C14 C9 O2 118.72(15)
C10 C9 O2 119.14(14)
C9 C10 C11 119.01(15)
C9 C10 H10 120.5
C11 C10 H10 120.5
C12 C11 C10 120.72(15)
C12 C11 H11 119.6
C10 C11 H11 119.6
C11 C12 C13 118.68(14)
C11 C12 C15 119.52(14)
C13 C12 C15 121.80(14)
C12 C13 C14 120.81(14)
C12 C13 H13 119.6
C14 C13 H13 119.6
C9 C14 C13 118.74(15)
C9 C14 H14 120.6
C13 C14 H14 120.6
O1 C15 C16 120.15(16)
O1 C15 C12 120.37(16)
C16 C15 C12 119.48(15)
C15 C16 H16A 109.5
C15 C16 H16B 109.5
H16A C16 H16B 109.5
C15 C16 H16C 109.5
H16A C16 H16C 109.5
H16B C16 H16C 109.5
C8 O2 C9 116.74(11)

loop_
_geom_bond_atom_site_label_1
_geom_bond_atom_site_label_2
_geom_bond_distance
C1 C2 1.498(3)
C1 H1A 0.9600
C1 H1B 0.9600
C1 H1C 0.9600
C2 C3 1.377(2)
C2 C7 1.389(2)
C3 C4 1.369(3)
C3 H3 0.9300
C4 C5 1.386(2)
C4 H4 0.9300
C5 C6 1.382(2)
C5 H5 0.9300
C6 C7 1.381(2)
C6 C8 1.477(2)
C7 H7 0.9300
C8 O3 1.1895(18)
C8 O2 1.3506(18)
C9 C14 1.362(2)
C9 C10 1.366(2)
C9 O2 1.4071(17)
C10 C11 1.385(2)
C10 H10 0.9300
C11 C12 1.381(2)
C11 H11 0.9300
C12 C13 1.387(2)
C12 C15 1.494(2)
C13 C14 1.388(2)
C13 H13 0.9300
C14 H14 0.9300
C15 O1 1.210(2)
C15 C16 1.478(3)
C16 H16A 0.9600
C16 H16B 0.9600
C16 H16C 0.9600

loop_
_geom_hbond_atom_site_label_D
_geom_hbond_atom_site_label_H
_geom_hbond_atom_site_label_A
_geom_hbond_site_symmetry_A
_geom_hbond_distance_DH
_geom_hbond_distance_HA
_geom_hbond_distance_DA
_geom_hbond_angle_DHA
C7 H7 O2 1 0.93 2.42 2.7439(17) 100.2
C16 H16B O1 2 0.96 2.57 3.509(3) 167.4
C3 H3 O3 4_575 0.93 2.52 3.265(2) 136.9

loop_
_geom_torsion_atom_site_label_1
_geom_torsion_atom_site_label_2
_geom_torsion_atom_site_label_3
_geom_torsion_atom_site_label_4
_geom_torsion
C7 C2 C3 C4 -0.1(2)
C1 C2 C3 C4 -179.69(18)
C2 C3 C4 C5 0.0(3)
C3 C4 C5 C6 0.4(3)
C4 C5 C6 C7 -0.7(2)
C4 C5 C6 C8 178.48(15)
C5 C6 C7 C2 0.6(2)
C8 C6 C7 C2 -178.52(13)
C3 C2 C7 C6 -0.2(2)
C1 C2 C7 C6 179.38(16)
C7 C6 C8 O3 -178.76(16)
C5 C6 C8 O3 2.1(2)
C7 C6 C8 O2 0.3(2)
C5 C6 C8 O2 -178.88(14)
C14 C9 C10 C11 -1.1(2)
O2 C9 C10 C11 -177.29(13)
C9 C10 C11 C12 0.5(2)
C10 C11 C12 C13 0.3(2)
C10 C11 C12 C15 -179.06(14)
C11 C12 C13 C14 -0.7(2)
C15 C12 C13 C14 178.71(14)
C10 C9 C14 C13 0.8(2)
O2 C9 C14 C13 176.97(13)
C12 C13 C14 C9 0.1(2)
C11 C12 C15 O1 0.9(2)
C13 C12 C15 O1 -178.43(16)
C11 C12 C15 C16 -178.87(16)
C13 C12 C15 C16 1.8(2)
O3 C8 O2 C9 -4.9(2)
C6 C8 O2 C9 176.01(13)
C14 C9 O2 C8 100.57(17)
C10 C9 O2 C8 -83.11(18)
